data_4335819
loop_
_publ_author_name
'Sergey A. Sapchenko'
'Denis G. Samsonenko'
'Danil N. Dybtsev'
'Vladimir P. Fedin'

_publ_section_title
;
 Hierarchical Guest Exchange and Step-by-Step Activation of a Biporous
 Coordination Framework
;
_journal_name_full 'Inorganic Chemistry'
_journal_page_first 9702
_journal_page_last 9704
_journal_paper_doi 10.1021/ic400940w
_journal_volume 52
_journal_year 2013
_chemical_formula_structural '(Zn4 (S4 N4) (C6 H12 N4)2 (C12 H6 O4)4)'
_chemical_formula_sum 'C60 H48 N12 O16 S4 Zn4'
_chemical_formula_weight 1582.82
_chemical_name_systematic
; 
 ? 
;
_space_group_IT_number 15
_symmetry_cell_setting monoclinic
_symmetry_space_group_name_Hall '-C 2yc'
_symmetry_space_group_name_H-M 'C 1 2/c 1'
_atom_sites_solution_hydrogens geom
_atom_sites_solution_primary direct
_atom_sites_solution_secondary difmap
_audit_creation_method SHELXL-97
_cell_angle_alpha 90.00
_cell_angle_beta 98.2060(10)
_cell_angle_gamma 90.00
_cell_formula_units_Z 4
_cell_length_a 25.0401(5)
_cell_length_b 31.2285(5)
_cell_length_c 12.3111(2)
_cell_measurement_reflns_used 7473
_cell_measurement_temperature 293(2)
_cell_measurement_theta_max 26.08
_cell_measurement_theta_min 2.53
_cell_volume 9528.3(3)
_computing_cell_refinement 'SAINT (Bruker-AXS, 2004)'
_computing_data_collection 'APEX2 (Bruker-AXS, 2004)'
_computing_data_reduction 'SAINT (Bruker-AXS, 2004)'
_computing_molecular_graphics 'SHELXTL (Bruker-AXS, 2004)'
_computing_publication_material 'CIFTAB-97 (Sheldrick, 1998)'
_computing_structure_refinement 'SHELXL-97 (Sheldrick, 1998)'
_computing_structure_solution 'SHELXS-97 (Sheldrick, 1998)'
_diffrn_ambient_temperature 293(2)
_diffrn_detector_area_resol_mean 25
_diffrn_measured_fraction_theta_full 0.999
_diffrn_measured_fraction_theta_max 0.998
_diffrn_measurement_device_type 'Bruker X8Apex'
_diffrn_measurement_method '\f scans'
_diffrn_radiation_monochromator graphite
_diffrn_radiation_probe x-ray
_diffrn_radiation_source 'fine-focus sealed tube'
_diffrn_radiation_type MoK\a
_diffrn_radiation_wavelength 0.71073
_diffrn_reflns_av_R_equivalents 0.0521
_diffrn_reflns_av_sigmaI/netI 0.0570
_diffrn_reflns_limit_h_max 32
_diffrn_reflns_limit_h_min -32
_diffrn_reflns_limit_k_max 31
_diffrn_reflns_limit_k_min -40
_diffrn_reflns_limit_l_max 13
_diffrn_reflns_limit_l_min -15
_diffrn_reflns_number 36529
_diffrn_reflns_theta_full 25.00
_diffrn_reflns_theta_max 27.49
_diffrn_reflns_theta_min 2.53
_diffrn_standards_decay_% 0
_diffrn_standards_number 0
_exptl_absorpt_coefficient_mu 1.135
_exptl_absorpt_correction_T_max 0.8853
_exptl_absorpt_correction_T_min 0.8217
_exptl_absorpt_correction_type multi-scan
_exptl_absorpt_process_details 'SADABS (Bruker-AXS, 2004)'
_exptl_crystal_colour orange
_exptl_crystal_density_diffrn 1.103
_exptl_crystal_description block
_exptl_crystal_F_000 3216
_exptl_crystal_size_max 0.18
_exptl_crystal_size_mid 0.12
_exptl_crystal_size_min 0.11
_refine_diff_density_max 0.657
_refine_diff_density_min -0.844
_refine_diff_density_rms 0.068
_refine_ls_extinction_method none
_refine_ls_goodness_of_fit_ref 1.048
_refine_ls_hydrogen_treatment constr
_refine_ls_matrix_type full
_refine_ls_number_parameters 434
_refine_ls_number_reflns 10915
_refine_ls_number_restraints 36
_refine_ls_restrained_S_all 1.230
_refine_ls_R_factor_all 0.0722
_refine_ls_R_factor_gt 0.0424
_refine_ls_shift/su_max 0.001
_refine_ls_shift/su_mean 0.000
_refine_ls_structure_factor_coef Fsqd
_refine_ls_weighting_details 'calc w=1/[\s^2^(Fo^2^)+(0.0470P)^2^+6.1798P] where P=(Fo^2^+2Fc^2^)/3'
_refine_ls_weighting_scheme calc
_refine_ls_wR_factor_gt 0.1018
_refine_ls_wR_factor_ref 0.1091
_reflns_number_gt 7757
_reflns_number_total 10915
_reflns_threshold_expression >2\s(I)
_cod_data_source_file ic400940w_si_002_1.cif
_cod_data_source_block 1s
_cod_original_sg_symbol_H-M 'C 2/c'
_cod_database_code 4335819

loop_
_symmetry_equiv_pos_as_xyz
'x, y, z'
'-x, y, -z+1/2'
'x+1/2, y+1/2, z'
'-x+1/2, y+1/2, -z+1/2'
'-x, -y, -z'
'x, -y, z-1/2'
'-x+1/2, -y+1/2, -z'
'x+1/2, -y+1/2, z-1/2'

loop_
_atom_site_label
_atom_site_type_symbol
_atom_site_fract_x
_atom_site_fract_y
_atom_site_fract_z
_atom_site_U_iso_or_equiv
_atom_site_adp_type
_atom_site_occupancy
_atom_site_symmetry_multiplicity
_atom_site_calc_flag
_atom_site_refinement_flags
Zn1 Zn 0.226304(13) 0.243845(11) 0.09811(3) 0.02211(10) Uani 1 1 d .
Zn2 Zn 0.075456(14) 0.132894(11) 0.29621(3) 0.02660(10) Uani 1 1 d .
N1 N 0.18860(10) 0.23422(8) 0.23602(19) 0.0254(5) Uani 1 1 d .
N2 N 0.12420(10) 0.18918(8) 0.31648(19) 0.0264(5) Uani 1 1 d .
N3 N 0.19970(14) 0.22293(12) 0.4336(2) 0.0535(9) Uani 1 1 d .
N4 N 0.12514(14) 0.26667(10) 0.3444(3) 0.0524(9) Uani 1 1 d .
C1 C 0.15373(11) 0.19556(9) 0.2215(2) 0.0227(6) Uani 1 1 d .
H1A H 0.1280 0.1985 0.1551 0.027 Uiso 1 1 calc R
H1B H 0.1758 0.1706 0.2132 0.027 Uiso 1 1 calc R
C2 C 0.22743(14) 0.22890(13) 0.3387(3) 0.0421(9) Uani 1 1 d .
H2A H 0.2503 0.2043 0.3312 0.051 Uiso 1 1 calc R
H2B H 0.2503 0.2540 0.3498 0.051 Uiso 1 1 calc R
C3 C 0.15362(15) 0.27200(10) 0.2506(3) 0.0405(9) Uani 1 1 d .
H3A H 0.1758 0.2976 0.2606 0.049 Uiso 1 1 calc R
H3B H 0.1277 0.2758 0.1849 0.049 Uiso 1 1 calc R
C4 C 0.16521(15) 0.18521(13) 0.4163(3) 0.0459(9) Uani 1 1 d .
H4A H 0.1470 0.1810 0.4798 0.055 Uiso 1 1 calc R
H4B H 0.1874 0.1602 0.4090 0.055 Uiso 1 1 calc R
C5 C 0.1660(2) 0.25983(15) 0.4429(3) 0.0747(17) Uani 1 1 d .
H5A H 0.1886 0.2851 0.4547 0.090 Uiso 1 1 calc R
H5B H 0.1476 0.2563 0.5065 0.090 Uiso 1 1 calc R
C6 C 0.09152(15) 0.22851(11) 0.3284(3) 0.0431(9) Uani 1 1 d .
H6A H 0.0652 0.2321 0.2631 0.052 Uiso 1 1 calc R
H6B H 0.0721 0.2251 0.3906 0.052 Uiso 1 1 calc R
O11 O 0.23817(10) 0.30772(7) 0.1128(2) 0.0455(6) Uani 1 1 d .
O12 O 0.27532(10) 0.31657(7) -0.0391(2) 0.0426(6) Uani 1 1 d .
C101 C 0.26050(13) 0.33010(10) 0.0469(3) 0.0352(7) Uani 1 1 d .
C102 C 0.27108(14) 0.37636(11) 0.0763(3) 0.0382(8) Uani 1 1 d .
C103 C 0.2555(2) 0.39315(13) 0.1728(4) 0.0675(14) Uani 1 1 d .
H10A H 0.2377 0.3757 0.2173 0.081 Uiso 1 1 calc R
C104 C 0.2661(2) 0.43468(14) 0.2018(4) 0.0793(17) Uani 1 1 d .
H10B H 0.2552 0.4453 0.2658 0.095 Uiso 1 1 calc R
C105 C 0.29333(16) 0.46190(12) 0.1367(3) 0.0476(10) Uani 1 1 d .
C106 C 0.30687(18) 0.50442(12) 0.1658(3) 0.0550(11) Uani 1 1 d .
H10E H 0.2958 0.5159 0.2286 0.066 Uiso 1 1 calc R
C107 C 0.33586(16) 0.52922(11) 0.1045(3) 0.0471(9) Uani 1 1 d .
C108 C 0.35181(18) 0.51258(12) 0.0090(3) 0.0543(11) Uani 1 1 d .
H10C H 0.3718 0.5295 -0.0326 0.065 Uiso 1 1 calc R
C109 C 0.33846(17) 0.47158(12) -0.0245(3) 0.0510(10) Uani 1 1 d .
H10D H 0.3486 0.4612 -0.0893 0.061 Uiso 1 1 calc R
C110 C 0.30927(15) 0.44507(11) 0.0395(3) 0.0391(8) Uani 1 1 d .
C111 C 0.29673(14) 0.40216(10) 0.0106(3) 0.0373(8) Uani 1 1 d .
H11A H 0.3061 0.3912 -0.0544 0.045 Uiso 1 1 calc R
C112 C 0.35598(18) 0.57256(12) 0.1471(3) 0.0506(10) Uani 1 1 d .
O13 O 0.39390(12) 0.58853(8) 0.1039(3) 0.0620(8) Uani 1 1 d .
O14 O 0.33731(16) 0.59020(9) 0.2225(3) 0.0814(11) Uani 1 1 d .
O21 O 0.15681(9) 0.25502(8) -0.00776(19) 0.0411(6) Uani 1 1 d .
O22 O 0.19457(9) 0.26329(9) -0.1598(2) 0.0452(6) Uani 1 1 d .
C201 C 0.15441(12) 0.26069(11) -0.1094(3) 0.0318(7) Uani 1 1 d .
C202 C 0.09970(12) 0.26355(11) -0.1764(3) 0.0329(7) Uani 1 1 d .
C203 C 0.09500(14) 0.26507(16) -0.2912(3) 0.0618(13) Uani 1 1 d .
H20B H 0.1261 0.2660 -0.3245 0.074 Uiso 1 1 calc R
C204 C 0.05377(12) 0.26389(12) -0.1288(3) 0.0371(8) Uani 1 1 d .
H20C H 0.0565 0.2634 -0.0527 0.045 Uiso 1 1 calc R
C205 C 0.00210(12) 0.26501(11) -0.1924(2) 0.0348(8) Uani 1 1 d .
C206 C 0.04602(14) 0.26522(17) -0.3545(3) 0.0660(14) Uani 1 1 d .
H20A H 0.0442 0.2655 -0.4304 0.079 Uiso 1 1 calc R
O31 O 0.06195(9) 0.13589(7) 0.13694(16) 0.0343(5) Uani 1 1 d .
O32 O -0.02369(9) 0.15679(7) 0.11174(17) 0.0353(5) Uani 1 1 d .
C301 C 0.01926(12) 0.14641(9) 0.0773(2) 0.0243(6) Uani 1 1 d .
C302 C 0.02084(12) 0.14752(10) -0.0439(2) 0.0275(7) Uani 1 1 d .
C303 C 0.07141(13) 0.14683(12) -0.0835(3) 0.0380(8) Uani 1 1 d .
H30A H 0.1033 0.1458 -0.0344 0.046 Uiso 1 1 calc R
C304 C -0.02591(12) 0.14820(11) -0.1157(2) 0.0320(7) Uani 1 1 d .
H30B H -0.0588 0.1484 -0.0888 0.038 Uiso 1 1 calc R
C305 C 0.07303(13) 0.14767(13) -0.1935(3) 0.0400(8) Uani 1 1 d .
H30C H 0.1062 0.1477 -0.2190 0.048 Uiso 1 1 calc R
C306 C -0.02535(12) 0.14853(10) -0.2307(2) 0.0297(7) Uani 1 1 d .
N1S N 0.0000 0.06701(17) 0.2500 0.0772(13) Uani 1 2 d SU
S1S S -0.00029(7) 0.03710(4) 0.14020(13) 0.0903(5) Uani 1 1 d U
N2S N 0.0525(2) 0.00752(16) 0.1639(5) 0.1047(11) Uani 1 1 d U
S2S S 0.05451(7) -0.02233(5) 0.27290(19) 0.1163(6) Uani 1 1 d U
N3S N 0.0000 -0.0501(2) 0.2500 0.1186(16) Uani 1 2 d SU

loop_
_atom_site_aniso_label
_atom_site_aniso_U_11
_atom_site_aniso_U_22
_atom_site_aniso_U_33
_atom_site_aniso_U_23
_atom_site_aniso_U_13
_atom_site_aniso_U_12
Zn1 0.01611(16) 0.02996(19) 0.02002(17) 0.00020(13) 0.00176(12) -0.00461(14)
Zn2 0.02726(19) 0.0337(2) 0.01922(17) 0.00324(14) 0.00474(14) -0.00105(15)
N1 0.0254(13) 0.0303(14) 0.0208(12) -0.0008(10) 0.0038(10) -0.0066(11)
N2 0.0263(13) 0.0327(14) 0.0212(12) -0.0010(10) 0.0066(10) -0.0069(11)
N3 0.062(2) 0.078(2) 0.0196(14) -0.0059(15) 0.0028(14) -0.0376(19)
N4 0.066(2) 0.0374(18) 0.064(2) -0.0182(15) 0.0446(19) -0.0144(15)
C1 0.0227(15) 0.0265(16) 0.0193(14) 0.0000(11) 0.0037(11) -0.0043(12)
C2 0.0367(19) 0.066(2) 0.0220(16) 0.0005(16) -0.0016(14) -0.0228(17)
C3 0.047(2) 0.0268(17) 0.054(2) -0.0050(15) 0.0273(18) -0.0069(15)
C4 0.048(2) 0.068(3) 0.0205(17) 0.0076(16) 0.0003(15) -0.0218(19)
C5 0.108(4) 0.082(3) 0.044(3) -0.038(2) 0.046(3) -0.059(3)
C6 0.044(2) 0.039(2) 0.053(2) -0.0085(17) 0.0312(18) -0.0069(16)
O11 0.0540(16) 0.0323(13) 0.0535(16) -0.0040(11) 0.0185(13) -0.0137(12)
O12 0.0544(16) 0.0298(13) 0.0468(15) -0.0078(11) 0.0178(12) -0.0078(11)
C101 0.0299(17) 0.0306(18) 0.045(2) -0.0019(15) 0.0041(15) -0.0053(14)
C102 0.043(2) 0.0298(18) 0.044(2) -0.0061(15) 0.0140(16) -0.0084(15)
C103 0.100(4) 0.043(2) 0.072(3) -0.015(2) 0.055(3) -0.027(2)
C104 0.126(5) 0.050(3) 0.076(3) -0.028(2) 0.067(3) -0.029(3)
C105 0.060(3) 0.036(2) 0.050(2) -0.0126(17) 0.0221(19) -0.0141(18)
C106 0.077(3) 0.041(2) 0.050(2) -0.0159(18) 0.022(2) -0.010(2)
C107 0.061(3) 0.031(2) 0.047(2) -0.0088(16) 0.0018(19) -0.0064(18)
C108 0.079(3) 0.037(2) 0.049(2) -0.0030(17) 0.017(2) -0.020(2)
C109 0.078(3) 0.038(2) 0.041(2) -0.0078(16) 0.021(2) -0.016(2)
C110 0.047(2) 0.0322(18) 0.0387(19) -0.0038(15) 0.0076(16) -0.0067(16)
C111 0.041(2) 0.0322(18) 0.0396(19) -0.0097(15) 0.0089(15) -0.0038(15)
C112 0.066(3) 0.032(2) 0.049(2) -0.0007(17) -0.005(2) -0.0071(19)
O13 0.067(2) 0.0394(16) 0.081(2) -0.0161(14) 0.0143(17) -0.0138(14)
O14 0.141(3) 0.0444(18) 0.062(2) -0.0196(15) 0.025(2) -0.0310(19)
O21 0.0211(11) 0.0666(17) 0.0325(13) 0.0040(11) -0.0071(10) 0.0020(11)
O22 0.0163(11) 0.0807(19) 0.0374(13) 0.0029(12) 0.0003(10) 0.0001(11)
C201 0.0201(15) 0.0420(19) 0.0310(17) -0.0034(14) -0.0043(13) 0.0009(14)
C202 0.0182(15) 0.051(2) 0.0282(17) 0.0001(14) -0.0025(12) -0.0002(14)
C203 0.0191(17) 0.138(4) 0.029(2) -0.002(2) 0.0043(15) 0.000(2)
C204 0.0214(16) 0.066(2) 0.0223(16) 0.0017(15) -0.0037(13) -0.0007(15)
C205 0.0193(15) 0.061(2) 0.0232(16) 0.0029(15) -0.0006(12) -0.0017(15)
C206 0.0227(18) 0.156(5) 0.0189(18) -0.001(2) 0.0009(14) -0.002(2)
O31 0.0271(12) 0.0571(15) 0.0182(10) 0.0009(10) 0.0012(9) -0.0051(10)
O32 0.0391(13) 0.0425(14) 0.0282(12) 0.0059(10) 0.0176(10) 0.0092(10)
C301 0.0308(16) 0.0226(15) 0.0206(14) -0.0024(11) 0.0074(12) -0.0052(12)
C302 0.0297(16) 0.0350(17) 0.0186(14) -0.0006(12) 0.0063(12) 0.0001(13)
C303 0.0253(17) 0.065(2) 0.0234(16) -0.0012(15) 0.0032(13) 0.0004(16)
C304 0.0243(16) 0.048(2) 0.0257(16) -0.0011(14) 0.0100(13) 0.0017(14)
C305 0.0246(17) 0.073(3) 0.0242(17) 0.0002(16) 0.0087(13) -0.0017(16)
C306 0.0223(15) 0.0454(19) 0.0216(15) -0.0012(13) 0.0044(12) 0.0007(14)
N1S 0.110(3) 0.053(2) 0.080(3) 0.000 0.054(2) 0.000
S1S 0.1132(12) 0.0649(8) 0.1039(10) -0.0240(7) 0.0539(9) -0.0077(8)
N2S 0.096(2) 0.083(2) 0.144(2) -0.026(2) 0.048(2) 0.0029(19)
S2S 0.0807(9) 0.0749(9) 0.1948(15) -0.0126(10) 0.0255(10) 0.0074(8)
N3S 0.100(2) 0.091(2) 0.164(2) 0.000 0.0175(19) 0.000

loop_
_atom_type_symbol
_atom_type_description
_atom_type_scat_dispersion_real
_atom_type_scat_dispersion_imag
_atom_type_scat_source
C C 0.0033 0.0016 'International Tables Vol C Tables 4.2.6.8 and 6.1.1.4'
H H 0.0000 0.0000 'International Tables Vol C Tables 4.2.6.8 and 6.1.1.4'
N N 0.0061 0.0033 'International Tables Vol C Tables 4.2.6.8 and 6.1.1.4'
O O 0.0106 0.0060 'International Tables Vol C Tables 4.2.6.8 and 6.1.1.4'
S S 0.1246 0.1234 'International Tables Vol C Tables 4.2.6.8 and 6.1.1.4'
Zn Zn 0.2839 1.4301 'International Tables Vol C Tables 4.2.6.8 and 6.1.1.4'

loop_
_geom_angle_atom_site_label_1
_geom_angle_atom_site_label_2
_geom_angle_atom_site_label_3
_geom_angle
_geom_angle_site_symmetry_1
_geom_angle_site_symmetry_3
_geom_angle_publ_flag
N1 Zn1 Zn1 177.37(7) . 7 yes
O11 Zn1 Zn1 82.50(7) . 7 ?
O11 Zn1 N1 98.51(10) . . yes
O11 Zn1 O21 89.39(10) . . yes
O11 Zn1 O22 87.23(11) . 7 yes
O12 Zn1 Zn1 79.14(7) 7 7 ?
O12 Zn1 N1 99.82(9) 7 . yes
O12 Zn1 O11 161.64(9) 7 . yes
O12 Zn1 O21 87.62(10) 7 . yes
O12 Zn1 O22 90.03(11) 7 7 yes
O21 Zn1 Zn1 81.79(7) . 7 ?
O21 Zn1 N1 95.77(10) . . yes
O22 Zn1 Zn1 80.24(7) 7 7 ?
O22 Zn1 N1 102.21(10) 7 . yes
O22 Zn1 O21 162.00(9) 7 . yes
N2 Zn2 C112 102.87(12) . 4_545 ?
O13 Zn2 N2 110.29(11) 4_545 . yes
O13 Zn2 C112 27.99(12) 4_545 4_545 ?
O13 Zn2 O31 132.16(12) 4_545 . yes
O13 Zn2 O32 97.94(11) 4_545 2 yes
O31 Zn2 N2 95.31(9) . . yes
O31 Zn2 C112 108.77(12) . 4_545 ?
O31 Zn2 O32 121.60(10) . 2 yes
O32 Zn2 N2 91.87(9) 2 . yes
O32 Zn2 C112 125.75(12) 2 4_545 ?
C1 N1 Zn1 110.30(17) . . ?
C1 N1 C2 108.2(2) . . ?
C1 N1 C3 108.1(2) . . ?
C2 N1 Zn1 113.04(19) . . ?
C2 N1 C3 108.0(3) . . ?
C3 N1 Zn1 109.03(18) . . ?
C1 N2 Zn2 111.07(17) . . ?
C1 N2 C4 107.4(2) . . ?
C1 N2 C6 108.0(2) . . ?
C4 N2 Zn2 110.07(19) . . ?
C4 N2 C6 108.1(3) . . ?
C6 N2 Zn2 112.11(19) . . ?
C2 N3 C4 109.1(3) . . ?
C5 N3 C2 108.2(3) . . ?
C5 N3 C4 108.4(3) . . ?
C3 N4 C5 107.9(3) . . ?
C3 N4 C6 109.1(3) . . ?
C6 N4 C5 108.1(3) . . ?
N1 C1 H1A 109.3 . . ?
N1 C1 H1B 109.3 . . ?
N2 C1 N1 111.4(2) . . ?
N2 C1 H1A 109.3 . . ?
N2 C1 H1B 109.3 . . ?
H1A C1 H1B 108.0 . . ?
N1 C2 H2A 109.3 . . ?
N1 C2 H2B 109.3 . . ?
N3 C2 N1 111.6(3) . . ?
N3 C2 H2A 109.3 . . ?
N3 C2 H2B 109.3 . . ?
H2A C2 H2B 108.0 . . ?
N1 C3 H3A 109.3 . . ?
N1 C3 H3B 109.3 . . ?
N4 C3 N1 111.6(3) . . ?
N4 C3 H3A 109.3 . . ?
N4 C3 H3B 109.3 . . ?
H3A C3 H3B 108.0 . . ?
N2 C4 H4A 109.2 . . ?
N2 C4 H4B 109.2 . . ?
N3 C4 N2 112.2(3) . . ?
N3 C4 H4A 109.2 . . ?
N3 C4 H4B 109.2 . . ?
H4A C4 H4B 107.9 . . ?
N3 C5 N4 113.1(3) . . ?
N3 C5 H5A 109.0 . . ?
N3 C5 H5B 109.0 . . ?
N4 C5 H5A 109.0 . . ?
N4 C5 H5B 109.0 . . ?
H5A C5 H5B 107.8 . . ?
N2 C6 H6A 109.3 . . ?
N2 C6 H6B 109.3 . . ?
N4 C6 N2 111.8(3) . . ?
N4 C6 H6A 109.3 . . ?
N4 C6 H6B 109.3 . . ?
H6A C6 H6B 107.9 . . ?
C101 O11 Zn1 124.3(2) . . ?
C101 O12 Zn1 129.0(2) . 7 ?
O11 C101 C102 117.2(3) . . ?
O12 C101 O11 125.0(3) . . ?
O12 C101 C102 117.9(3) . . ?
C103 C102 C101 120.1(3) . . ?
C111 C102 C101 120.4(3) . . ?
C111 C102 C103 119.5(3) . . ?
C102 C103 H10A 119.6 . . ?
C104 C103 C102 120.7(4) . . ?
C104 C103 H10A 119.6 . . ?
C103 C104 H10B 119.4 . . ?
C103 C104 C105 121.1(4) . . ?
C105 C104 H10B 119.4 . . ?
C104 C105 C110 118.3(3) . . ?
C106 C105 C104 123.0(3) . . ?
C106 C105 C110 118.7(3) . . ?
C105 C106 H10E 119.2 . . ?
C107 C106 C105 121.7(4) . . ?
C107 C106 H10E 119.2 . . ?
C106 C107 C108 119.7(3) . . ?
C106 C107 C112 119.6(3) . . ?
C108 C107 C112 120.3(4) . . ?
C107 C108 H10C 119.5 . . ?
C109 C108 C107 120.9(4) . . ?
C109 C108 H10C 119.5 . . ?
C108 C109 H10D 119.9 . . ?
C108 C109 C110 120.1(3) . . ?
C110 C109 H10D 119.9 . . ?
C109 C110 C105 118.9(3) . . ?
C111 C110 C105 119.1(3) . . ?
C111 C110 C109 122.0(3) . . ?
C102 C111 C110 121.2(3) . . ?
C102 C111 H11A 119.4 . . ?
C110 C111 H11A 119.4 . . ?
C107 C112 Zn2 157.6(3) . 4 ?
O13 C112 Zn2 46.35(18) . 4 ?
O13 C112 C107 116.3(4) . . ?
O14 C112 Zn2 77.2(2) . 4 ?
O14 C112 C107 121.3(4) . . ?
O14 C112 O13 122.3(4) . . ?
C112 O13 Zn2 105.7(3) . 4 ?
C201 O21 Zn1 124.9(2) . . ?
C201 O22 Zn1 128.0(2) . 7 ?
O21 C201 O22 124.9(3) . . ?
O21 C201 C202 117.8(3) . . ?
O22 C201 C202 117.2(3) . . ?
C203 C202 C201 119.7(3) . . ?
C204 C202 C201 121.6(3) . . ?
C204 C202 C203 118.6(3) . . ?
C202 C203 H20B 119.4 . . ?
C206 C203 C202 121.2(3) . . ?
C206 C203 H20B 119.4 . . ?
C202 C204 H20C 119.2 . . ?
C202 C204 C205 121.5(3) . . ?
C205 C204 H20C 119.2 . . ?
C205 C205 C204 119.3(4) 2_554 . ?
C205 C205 C206 117.9(4) 2_554 2_554 ?
C206 C205 C204 122.8(3) 2_554 . ?
C203 C206 C205 121.4(3) . 2_554 ?
C203 C206 H20A 119.3 . . ?
C205 C206 H20A 119.3 2_554 . ?
C301 O31 Zn2 128.0(2) . . ?
C301 O32 Zn2 139.2(2) . 2 ?
O31 C301 O32 124.9(3) . . ?
O31 C301 C302 116.6(3) . . ?
O32 C301 C302 118.5(3) . . ?
C303 C302 C301 119.5(3) . . ?
C304 C302 C301 120.2(3) . . ?
C304 C302 C303 120.2(3) . . ?
C302 C303 H30A 120.1 . . ?
C305 C303 C302 119.7(3) . . ?
C305 C303 H30A 120.1 . . ?
C302 C304 H30B 119.4 . . ?
C302 C304 C306 121.2(3) . . ?
C306 C304 H30B 119.4 . . ?
C303 C305 H30C 119.4 . . ?
C303 C305 C306 121.1(3) . 2_554 ?
C306 C305 H30C 119.4 2_554 . ?
C304 C306 C306 118.1(3) . 2_554 ?
C305 C306 C304 122.3(3) 2_554 . ?
C305 C306 C306 119.6(3) 2_554 2_554 ?
S1S N1S S1S 110.7(3) . 2 ?
N2S S1S N1S 105.7(2) . . ?
S1S N2S S2S 114.0(3) . . ?
N3S S2S N2S 103.8(3) . . ?
S2S N3S S2S 114.7(5) 2 . ?

loop_
_geom_bond_atom_site_label_1
_geom_bond_atom_site_label_2
_geom_bond_distance
_geom_bond_site_symmetry_2
_geom_bond_publ_flag
Zn1 Zn1 2.8652(6) 7 ?
Zn1 N1 2.079(2) . yes
Zn1 O11 2.021(2) . yes
Zn1 O12 2.020(2) 7 yes
Zn1 O21 2.050(2) . yes
Zn1 O22 2.030(2) 7 yes
Zn2 N2 2.134(2) . yes
Zn2 C112 2.578(4) 4_545 ?
Zn2 O13 1.937(3) 4_545 yes
Zn2 O31 1.944(2) . yes
Zn2 O32 1.985(2) 2 yes
N1 C1 1.486(4) . ?
N1 C2 1.490(4) . ?
N1 C3 1.495(4) . ?
N2 C1 1.483(3) . ?
N2 C4 1.489(4) . ?
N2 C6 1.495(4) . ?
N3 C2 1.454(4) . ?
N3 C4 1.458(5) . ?
N3 C5 1.443(6) . ?
N4 C3 1.451(4) . ?
N4 C5 1.486(6) . ?
N4 C6 1.456(4) . ?
C1 H1A 0.9700 . ?
C1 H1B 0.9700 . ?
C2 H2A 0.9700 . ?
C2 H2B 0.9700 . ?
C3 H3A 0.9700 . ?
C3 H3B 0.9700 . ?
C4 H4A 0.9700 . ?
C4 H4B 0.9700 . ?
C5 H5A 0.9700 . ?
C5 H5B 0.9700 . ?
C6 H6A 0.9700 . ?
C6 H6B 0.9700 . ?
O11 C101 1.260(4) . ?
O12 Zn1 2.020(2) 7 ?
O12 C101 1.244(4) . ?
C101 C102 1.504(5) . ?
C102 C103 1.404(5) . ?
C102 C111 1.365(5) . ?
C103 H10A 0.9300 . ?
C103 C104 1.361(5) . ?
C104 H10B 0.9300 . ?
C104 C105 1.409(5) . ?
C105 C106 1.404(5) . ?
C105 C110 1.416(5) . ?
C106 H10E 0.9300 . ?
C106 C107 1.361(5) . ?
C107 C108 1.395(5) . ?
C107 C112 1.512(5) . ?
C108 H10C 0.9300 . ?
C108 C109 1.372(5) . ?
C109 H10D 0.9300 . ?
C109 C110 1.416(5) . ?
C110 C111 1.410(5) . ?
C111 H11A 0.9300 . ?
C112 Zn2 2.577(4) 4 ?
C112 O13 1.256(5) . ?
C112 O14 1.228(5) . ?
O13 Zn2 1.937(3) 4 ?
O21 C201 1.257(4) . ?
O22 Zn1 2.030(2) 7 ?
O22 C201 1.257(4) . ?
C201 C202 1.498(4) . ?
C202 C203 1.401(5) . ?
C202 C204 1.363(4) . ?
C203 H20B 0.9300 . ?
C203 C206 1.356(5) . ?
C204 H20C 0.9300 . ?
C204 C205 1.414(4) . ?
C205 C205 1.406(6) 2_554 ?
C205 C206 1.408(5) 2_554 ?
C206 C205 1.408(5) 2_554 ?
C206 H20A 0.9300 . ?
O31 C301 1.251(4) . ?
O32 Zn2 1.985(2) 2 ?
O32 C301 1.254(3) . ?
C301 C302 1.499(4) . ?
C302 C303 1.420(4) . ?
C302 C304 1.363(4) . ?
C303 H30A 0.9300 . ?
C303 C305 1.361(4) . ?
C304 H30B 0.9300 . ?
C304 C306 1.417(4) . ?
C305 H30C 0.9300 . ?
C305 C306 1.407(4) 2_554 ?
C306 C305 1.407(4) 2_554 ?
C306 C306 1.418(6) 2_554 ?
N1S S1S 1.642(3) . ?
N1S S1S 1.642(3) 2 ?
S1S N2S 1.605(5) . ?
N2S S2S 1.629(6) . ?
S2S N3S 1.608(4) . ?
N3S S2S 1.608(4) 2 ?
